data_1550741
loop_
_publ_author_name
'Heider, Yannic'
'Poitiers, Nadine Elisabeth'
'Willmes, Philipp'
'Leszczynska, Kinga'
'Huch, Volker'
'Scheschkewitz, David'

_publ_section_title
;
 Site-Selective Functionalization of Si6R6 Siliconoids
;
_journal_name_full 'Chemical Science'
_journal_paper_doi 10.1039/C8SC05591B
_journal_year 2019
_chemical_formula_moiety 'C87 H139 Li O3 Si6'
_chemical_formula_sum 'C87 H139 Li O3 Si6'
_chemical_formula_weight 1408.45
_chemical_properties_physical Air-sensitive,Moisture-sensitive
_space_group_crystal_system triclinic
_space_group_IT_number 2
_space_group_name_Hall '-P 1'
_space_group_name_H-M_alt 'P -1'
_symmetry_space_group_name_Hall '-P 1'
_symmetry_space_group_name_H-M 'P -1'
_atom_sites_solution_hydrogens geom
_audit_creation_method SHELXL-2014/6
_audit_update_record
;
2018-11-06 deposited with the CCDC.    2019-03-07 downloaded from the CCDC.
;
_cell_angle_alpha 109.652(5)
_cell_angle_beta 104.243(4)
_cell_angle_gamma 99.970(4)
_cell_formula_units_Z 2
_cell_length_a 14.2918(16)
_cell_length_b 16.4145(18)
_cell_length_c 21.516(3)
_cell_measurement_reflns_used 5690
_cell_measurement_temperature 175(2)
_cell_measurement_theta_max 27.05
_cell_measurement_theta_min 2.72
_cell_volume 4422.7(10)
_computing_cell_refinement 'Bruker SAINT'
_computing_data_collection 'Bruker APEX2'
_computing_data_reduction 'Bruker SAINT'
_computing_molecular_graphics 'Bruker SHELXTL'
_computing_publication_material 'Bruker SHELXTL'
_computing_structure_refinement 'SHELXL-2014/6 (Sheldrick, 2014)'
_computing_structure_solution 'SHELXS-97 (Sheldrick 2008)'
_diffrn_ambient_temperature 175(2)
_diffrn_measured_fraction_theta_full 1.000
_diffrn_measured_fraction_theta_max 0.982
_diffrn_measurement_device_type 'Bruker APEX-II CCD'
_diffrn_measurement_method '\f and \w scans'
_diffrn_radiation_type MoK\a
_diffrn_radiation_wavelength 0.71073
_diffrn_reflns_av_R_equivalents 0.0443
_diffrn_reflns_av_unetI/netI 0.0448
_diffrn_reflns_Laue_measured_fraction_full 1.000
_diffrn_reflns_Laue_measured_fraction_max 0.982
_diffrn_reflns_limit_h_max 18
_diffrn_reflns_limit_h_min -18
_diffrn_reflns_limit_k_max 20
_diffrn_reflns_limit_k_min -21
_diffrn_reflns_limit_l_max 27
_diffrn_reflns_limit_l_min -27
_diffrn_reflns_number 69055
_diffrn_reflns_point_group_measured_fraction_full 1.000
_diffrn_reflns_point_group_measured_fraction_max 0.982
_diffrn_reflns_theta_full 25.242
_diffrn_reflns_theta_max 27.284
_diffrn_reflns_theta_min 1.362
_exptl_absorpt_coefficient_mu 0.138
_exptl_absorpt_correction_T_max 0.7455
_exptl_absorpt_correction_T_min 0.6196
_exptl_absorpt_correction_type multi-scan
_exptl_absorpt_process_details 'SADABS 2014/4'
_exptl_crystal_colour red
_exptl_crystal_density_diffrn 1.058
_exptl_crystal_description block
_exptl_crystal_F_000 1544
_exptl_crystal_recrystallization_method 'Re-crystallisation from solvent'
_exptl_crystal_size_max 0.696
_exptl_crystal_size_mid 0.647
_exptl_crystal_size_min 0.466
_refine_diff_density_max 0.975
_refine_diff_density_min -0.428
_refine_diff_density_rms 0.065
_refine_ls_extinction_method none
_refine_ls_goodness_of_fit_ref 1.064
_refine_ls_hydrogen_treatment constr
_refine_ls_matrix_type full
_refine_ls_number_parameters 1006
_refine_ls_number_reflns 19545
_refine_ls_number_restraints 411
_refine_ls_restrained_S_all 1.089
_refine_ls_R_factor_all 0.0952
_refine_ls_R_factor_gt 0.0628
_refine_ls_shift/su_max 0.052
_refine_ls_shift/su_mean 0.001
_refine_ls_structure_factor_coef Fsqd
_refine_ls_weighting_details 'w=1/[\s^2^(Fo^2^)+(0.0854P)^2^+3.8757P] where P=(Fo^2^+2Fc^2^)/3'
_refine_ls_weighting_scheme calc
_refine_ls_wR_factor_gt 0.1581
_refine_ls_wR_factor_ref 0.1885
_reflns_Friedel_coverage 0.000
_reflns_number_gt 13868
_reflns_number_total 19545
_reflns_threshold_expression 'I > 2\s(I)'
_cod_data_source_file c8sc05591b2.cif
_cod_data_source_block sh3618
_cod_original_cell_volume 4422.6(9)
_cod_database_code 1550741
_shelx_space_group_comment
; 
The symmetry employed for this shelxl refinement is uniquely defined 
by the following loop, which should always be used as a source of 
symmetry information in preference to the above space-group names. 
They are only intended as comments. 
;
_shelx_estimated_absorpt_t_min 0.910
_shelx_estimated_absorpt_t_max 0.939
_shelxl_version_number 2014/6

loop_
_space_group_symop_operation_xyz
'x, y, z'
'-x, -y, -z'

loop_
_atom_site_label
_atom_site_type_symbol
_atom_site_fract_x
_atom_site_fract_y
_atom_site_fract_z
_atom_site_U_iso_or_equiv
_atom_site_adp_type
_atom_site_occupancy
_atom_site_site_symmetry_order
_atom_site_calc_flag
_atom_site_refinement_flags_posn
_atom_site_refinement_flags_adp
_atom_site_refinement_flags_occupancy
_atom_site_disorder_assembly
_atom_site_disorder_group
Si1 Si 0.33629(5) 0.66576(4) 0.19179(3) 0.02593(15) Uani 1 1 d . . . . .
Si2 Si 0.48336(5) 0.78052(5) 0.21884(4) 0.02871(16) Uani 1 1 d . . . . .
Si3 Si 0.43633(5) 0.77278(4) 0.31825(3) 0.02662(15) Uani 1 1 d . . . . .
Si4 Si 0.39741(5) 0.61616(4) 0.28033(3) 0.02514(15) Uani 1 1 d . . . . .
Si5 Si 0.24063(5) 0.59634(4) 0.29938(3) 0.02453(14) Uani 1 1 d . . . . .
Si6 Si 0.25877(5) 0.72646(4) 0.27296(3) 0.02401(14) Uani 1 1 d . . . . .
C1 C 0.47974(18) 0.53561(16) 0.27135(13) 0.0291(5) Uani 1 1 d . . . . .
C2 C 0.4492(2) 0.45329(17) 0.21246(14) 0.0348(6) Uani 1 1 d . . . . .
C3 C 0.5105(2) 0.39463(19) 0.20804(17) 0.0442(7) Uani 1 1 d . . . . .
H3 H 0.4897 0.3395 0.1682 0.053 Uiso 1 1 calc R U . . .
C4 C 0.6004(2) 0.4152(2) 0.26026(18) 0.0485(7) Uani 1 1 d . . . . .
C5 C 0.6302(2) 0.4951(2) 0.31713(17) 0.0465(7) Uani 1 1 d . . . . .
H5 H 0.6923 0.5097 0.3528 0.056 Uiso 1 1 calc R U . . .
C6 C 0.57242(19) 0.55565(18) 0.32438(14) 0.0352(6) Uani 1 1 d . . . . .
C7 C 0.3527(2) 0.42619(19) 0.15204(15) 0.0401(6) Uani 1 1 d . . . . .
H7 H 0.3086 0.4630 0.1695 0.048 Uiso 1 1 calc R U . . .
C8 C 0.3750(3) 0.4492(3) 0.09326(16) 0.0564(9) Uani 1 1 d . . . . .
H8A H 0.4084 0.5138 0.1111 0.085 Uiso 1 1 calc R U . . .
H8B H 0.3119 0.4338 0.0555 0.085 Uiso 1 1 calc R U . . .
H8C H 0.4190 0.4147 0.0754 0.085 Uiso 1 1 calc R U . . .
C9 C 0.2940(3) 0.3271(2) 0.1242(2) 0.0636(10) Uani 1 1 d . . . . .
H9A H 0.3306 0.2893 0.0999 0.095 Uiso 1 1 calc R U . . .
H9B H 0.2275 0.3167 0.0917 0.095 Uiso 1 1 calc R U . . .
H9C H 0.2864 0.3117 0.1633 0.095 Uiso 1 1 calc R U . . .
C10 C 0.6634(3) 0.3478(2) 0.2564(2) 0.0649(10) Uani 1 1 d . . . . .
H10 H 0.7300 0.3804 0.2941 0.078 Uiso 1 1 calc R U . . .
C11 C 0.6125(4) 0.2718(3) 0.2741(2) 0.0803(13) Uani 1 1 d . . . . .
H11A H 0.5459 0.2394 0.2390 0.120 Uiso 1 1 calc R U . . .
H11B H 0.6054 0.2978 0.3203 0.120 Uiso 1 1 calc R U . . .
H11C H 0.6537 0.2299 0.2742 0.120 Uiso 1 1 calc R U . . .
C12 C 0.6838(3) 0.3118(3) 0.1895(3) 0.0830(13) Uani 1 1 d . . . . .
H12A H 0.6205 0.2750 0.1518 0.125 Uiso 1 1 calc R U . . .
H12B H 0.7299 0.2746 0.1932 0.125 Uiso 1 1 calc R U . . .
H12C H 0.7143 0.3620 0.1793 0.125 Uiso 1 1 calc R U . . .
C13 C 0.6120(2) 0.64239(19) 0.39013(14) 0.0387(6) Uani 1 1 d . . . . .
H13 H 0.5529 0.6641 0.3978 0.046 Uiso 1 1 calc R U . . .
C14 C 0.6821(3) 0.7157(2) 0.38080(19) 0.0560(8) Uani 1 1 d . . . . .
H14A H 0.7414 0.6968 0.3740 0.084 Uiso 1 1 calc R U . . .
H14B H 0.7031 0.7719 0.4225 0.084 Uiso 1 1 calc R U . . .
H14C H 0.6466 0.7255 0.3399 0.084 Uiso 1 1 calc R U . . .
C15 C 0.6655(3) 0.6301(3) 0.45557(18) 0.0614(9) Uani 1 1 d . . . . .
H15A H 0.6248 0.5771 0.4577 0.092 Uiso 1 1 calc R U . . .
H15B H 0.6748 0.6837 0.4970 0.092 Uiso 1 1 calc R U . . .
H15C H 0.7312 0.6215 0.4541 0.092 Uiso 1 1 calc R U . . .
C16 C 0.19296(16) 0.81947(15) 0.28754(13) 0.0256(5) Uani 1 1 d . . . . .
C17 C 0.13246(18) 0.83500(17) 0.23284(14) 0.0315(5) Uani 1 1 d . . . . .
C18 C 0.1009(2) 0.91352(18) 0.24699(15) 0.0378(6) Uani 1 1 d . . . . .
H18 H 0.0610 0.9232 0.2092 0.045 Uiso 1 1 calc R U . . .
C19 C 0.1260(2) 0.97736(18) 0.31416(16) 0.0390(6) Uani 1 1 d . . . . .
C20 C 0.1800(2) 0.95929(17) 0.36788(15) 0.0362(6) Uani 1 1 d . . . . .
H20 H 0.1948 1.0008 0.4145 0.043 Uiso 1 1 calc R U . . .
C21 C 0.21396(17) 0.88233(16) 0.35670(13) 0.0289(5) Uani 1 1 d . . . . .
C22 C 0.0987(2) 0.76944(19) 0.15700(14) 0.0382(6) Uani 1 1 d . . . . .
H22 H 0.1196 0.7140 0.1560 0.046 Uiso 1 1 calc R U . . .
C23 C 0.1488(3) 0.8075(3) 0.11434(18) 0.0629(10) Uani 1 1 d . . . . .
H23A H 0.1301 0.8623 0.1147 0.094 Uiso 1 1 calc R U . . .
H23B H 0.1267 0.7629 0.0661 0.094 Uiso 1 1 calc R U . . .
H23C H 0.2220 0.8220 0.1346 0.094 Uiso 1 1 calc R U . . .
C24 C -0.0160(2) 0.7414(2) 0.12397(18) 0.0566(8) Uani 1 1 d . . . . .
H24A H -0.0472 0.7180 0.1526 0.085 Uiso 1 1 calc R U . . .
H24B H -0.0359 0.6945 0.0768 0.085 Uiso 1 1 calc R U . . .
H24C H -0.0382 0.7938 0.1214 0.085 Uiso 1 1 calc R U . . .
C25 C 0.0959(3) 1.0645(2) 0.32704(19) 0.0592(9) Uani 1 1 d D U . . .
H25A H 0.0213 1.0516 0.3078 0.071 Uiso 0.671(9) 1 calc R U P A 1
H25B H 0.1640 1.1052 0.3382 0.071 Uiso 0.329(9) 1 calc R U P A 2
C26A C 0.1342(10) 1.1301(7) 0.3990(4) 0.127(4) Uani 0.671(9) 1 d D U P A 1
H26A H 0.0972 1.1756 0.4042 0.191 Uiso 0.671(9) 1 calc R U P A 1
H26B H 0.2058 1.1594 0.4111 0.191 Uiso 0.671(9) 1 calc R U P A 1
H26C H 0.1255 1.0996 0.4301 0.191 Uiso 0.671(9) 1 calc R U P A 1
C27A C 0.1465(8) 1.1184(5) 0.2958(5) 0.111(3) Uani 0.671(9) 1 d D U P A 1
H27A H 0.1125 1.1643 0.2919 0.167 Uiso 0.671(9) 1 calc R U P A 1
H27B H 0.1437 1.0789 0.2492 0.167 Uiso 0.671(9) 1 calc R U P A 1
H27C H 0.2168 1.1478 0.3255 0.167 Uiso 0.671(9) 1 calc R U P A 1
C26B C 0.0825(15) 1.1068(13) 0.3945(6) 0.085(4) Uani 0.329(9) 1 d D U P A 2
H26D H 0.0697 1.1649 0.3992 0.128 Uiso 0.329(9) 1 calc R U P A 2
H26E H 0.1436 1.1162 0.4321 0.128 Uiso 0.329(9) 1 calc R U P A 2
H26F H 0.0253 1.0675 0.3976 0.128 Uiso 0.329(9) 1 calc R U P A 2
C27B C 0.0442(17) 1.0832(12) 0.2691(7) 0.119(4) Uani 0.329(9) 1 d D U P A 2
H27D H -0.0207 1.0374 0.2428 0.178 Uiso 0.329(9) 1 calc R U P A 2
H27E H 0.0850 1.0822 0.2385 0.178 Uiso 0.329(9) 1 calc R U P A 2
H27F H 0.0331 1.1428 0.2867 0.178 Uiso 0.329(9) 1 calc R U P A 2
C28 C 0.27336(19) 0.87079(17) 0.42038(13) 0.0328(5) Uani 1 1 d . . . . .
H28 H 0.2890 0.8117 0.4040 0.039 Uiso 1 1 calc R U . . .
C29 C 0.2133(2) 0.8686(2) 0.46991(15) 0.0447(7) Uani 1 1 d . . . . .
H29A H 0.1976 0.9262 0.4873 0.067 Uiso 1 1 calc R U . . .
H29B H 0.2531 0.8586 0.5094 0.067 Uiso 1 1 calc R U . . .
H29C H 0.1506 0.8197 0.4448 0.067 Uiso 1 1 calc R U . . .
C30 C 0.3733(2) 0.9449(2) 0.45912(16) 0.0471(7) Uani 1 1 d . . . . .
H30A H 0.4126 0.9431 0.4275 0.071 Uiso 1 1 calc R U . . .
H30B H 0.4111 0.9351 0.4993 0.071 Uiso 1 1 calc R U . . .
H30C H 0.3601 1.0038 0.4753 0.071 Uiso 1 1 calc R U . . .
C31 C 0.43263(18) 0.85853(17) 0.17701(14) 0.0319(5) Uani 1 1 d . . . . .
C32 C 0.40678(19) 0.82869(18) 0.10388(14) 0.0347(6) Uani 1 1 d . . . . .
C33 C 0.3791(2) 0.8844(2) 0.07054(16) 0.0420(6) Uani 1 1 d . . . . .
H33 H 0.3601 0.8621 0.0211 0.050 Uiso 1 1 calc R U . . .
C34 C 0.3784(2) 0.9714(2) 0.10731(17) 0.0490(7) Uani 1 1 d . . . . .
C35 C 0.4049(3) 1.0012(2) 0.17883(17) 0.0487(7) Uani 1 1 d . . . . .
H35 H 0.4052 1.0609 0.2049 0.058 Uiso 1 1 calc R U . . .
C36 C 0.4312(2) 0.94774(18) 0.21449(15) 0.0412(6) Uani 1 1 d . . . . .
C37 C 0.4047(2) 0.7346(2) 0.05714(15) 0.0405(6) Uani 1 1 d . . . . .
H37 H 0.4332 0.7053 0.0884 0.049 Uiso 1 1 calc R U . . .
C38 C 0.2969(2) 0.6765(2) 0.01312(18) 0.0551(8) Uani 1 1 d . . . . .
H38A H 0.2568 0.6750 0.0439 0.083 Uiso 1 1 calc R U . . .
H38B H 0.2975 0.6151 -0.0134 0.083 Uiso 1 1 calc R U . . .
H38C H 0.2673 0.7024 -0.0193 0.083 Uiso 1 1 calc R U . . .
C39 C 0.4703(3) 0.7367(3) 0.01096(18) 0.0578(9) Uani 1 1 d . . . . .
H39A H 0.4434 0.7635 -0.0214 0.087 Uiso 1 1 calc R U . . .
H39B H 0.4704 0.6751 -0.0156 0.087 Uiso 1 1 calc R U . . .
H39C H 0.5392 0.7728 0.0403 0.087 Uiso 1 1 calc R U . . .
C40 C 0.3467(3) 1.0295(3) 0.0682(2) 0.0691(10) Uani 1 1 d D U . . .
H40A H 0.3205 0.9881 0.0177 0.083 Uiso 0.915(10) 1 calc R U P B 1
H40B H 0.2989 0.9746 0.0280 0.083 Uiso 0.085(10) 1 calc R U P B 2
C41 C 0.2613(5) 1.0622(4) 0.0830(3) 0.115(2) Uani 1 1 d D U . . .
H41A H 0.2837 1.1075 0.1310 0.173 Uiso 1 1 calc R U . . .
H41B H 0.2076 1.0116 0.0774 0.173 Uiso 1 1 calc R U . . .
H41C H 0.2359 1.0892 0.0504 0.173 Uiso 1 1 calc R U . . .
C42A C 0.4345(4) 1.0995(4) 0.0756(4) 0.103(2) Uani 0.915(10) 1 d D U P B 1
H42A H 0.4870 1.0716 0.0649 0.155 Uiso 0.915(10) 1 calc R U P B 1
H42B H 0.4137 1.1281 0.0433 0.155 Uiso 0.915(10) 1 calc R U P B 1
H42C H 0.4607 1.1451 0.1237 0.155 Uiso 0.915(10) 1 calc R U P B 1
C42B C 0.407(4) 1.043(4) 0.024(3) 0.089(5) Uani 0.085(10) 1 d D U P B 2
H42D H 0.4582 1.0110 0.0268 0.134 Uiso 0.085(10) 1 calc R U P B 2
H42E H 0.3628 1.0207 -0.0247 0.134 Uiso 0.085(10) 1 calc R U P B 2
H42F H 0.4396 1.1079 0.0402 0.134 Uiso 0.085(10) 1 calc R U P B 2
C43 C 0.4593(3) 0.9873(2) 0.29331(17) 0.0562(8) Uani 1 1 d D U . . .
H43A H 0.4538 0.9370 0.3098 0.067 Uiso 0.72(4) 1 calc R U P C 1
H43B H 0.4357 0.9329 0.3026 0.067 Uiso 0.28(4) 1 calc R U P C 2
C44 C 0.3959(3) 1.0458(3) 0.3208(2) 0.0701(11) Uani 1 1 d D U . . .
H44A H 0.4075 1.0572 0.3702 0.105 Uiso 1 1 calc R U . . .
H44B H 0.3247 1.0150 0.2941 0.105 Uiso 1 1 calc R U . . .
H44C H 0.4143 1.1032 0.3160 0.105 Uiso 1 1 calc R U . . .
C45A C 0.5679(4) 1.0458(10) 0.3244(6) 0.082(3) Uani 0.72(4) 1 d D U P C 1
H45A H 0.6114 1.0099 0.3076 0.123 Uiso 0.72(4) 1 calc R U P C 1
H45B H 0.5734 1.0968 0.3102 0.123 Uiso 0.72(4) 1 calc R U P C 1
H45C H 0.5887 1.0685 0.3755 0.123 Uiso 0.72(4) 1 calc R U P C 1
C45B C 0.5687(8) 1.017(2) 0.3325(13) 0.064(4) Uani 0.28(4) 1 d D U P C 2
H45D H 0.6007 0.9730 0.3091 0.096 Uiso 0.28(4) 1 calc R U P C 2
H45E H 0.5987 1.0760 0.3339 0.096 Uiso 0.28(4) 1 calc R U P C 2
H45F H 0.5790 1.0206 0.3802 0.096 Uiso 0.28(4) 1 calc R U P C 2
C46 C 0.16011(18) 0.47474(16) 0.23901(13) 0.0292(5) Uani 1 1 d . . . . .
C47 C 0.08823(19) 0.44792(17) 0.17263(14) 0.0332(5) Uani 1 1 d . . . . .
C48 C 0.0337(2) 0.35743(19) 0.13453(16) 0.0466(7) Uani 1 1 d . . . . .
H48 H -0.0136 0.3406 0.0896 0.056 Uiso 1 1 calc R U . . .
C49 C 0.0459(2) 0.29173(19) 0.15963(19) 0.0543(8) Uani 1 1 d . . . . .
C50 C 0.1166(2) 0.3174(2) 0.22347(18) 0.0519(8) Uani 1 1 d . . . . .
H50 H 0.1266 0.2729 0.2414 0.062 Uiso 1 1 calc R U . . .
C51 C 0.1747(2) 0.40641(17) 0.26350(15) 0.0381(6) Uani 1 1 d . . . . .
C52 C 0.0658(2) 0.51229(18) 0.13835(14) 0.0370(6) Uani 1 1 d . . . . .
H52 H 0.1040 0.5748 0.1732 0.044 Uiso 1 1 calc R U . . .
C53 C 0.1016(2) 0.4953(2) 0.07525(15) 0.0501(8) Uani 1 1 d . . . . .
H53A H 0.1730 0.4978 0.0892 0.075 Uiso 1 1 calc R U . . .
H53B H 0.0922 0.5416 0.0569 0.075 Uiso 1 1 calc R U . . .
H53C H 0.0625 0.4357 0.0390 0.075 Uiso 1 1 calc R U . . .
C54 C -0.0464(2) 0.5080(2) 0.11671(18) 0.0509(8) Uani 1 1 d . . . . .
H54A H -0.0855 0.4479 0.0814 0.076 Uiso 1 1 calc R U . . .
H54B H -0.0565 0.5531 0.0973 0.076 Uiso 1 1 calc R U . . .
H54C H -0.0687 0.5203 0.1577 0.076 Uiso 1 1 calc R U . . .
C55 C -0.0160(3) 0.1937(2) 0.1171(2) 0.0791(13) Uani 1 1 d D U . . .
H55A H -0.0166 0.1831 0.1601 0.095 Uiso 0.270(14) 1 calc R U P D 1
H55B H -0.0026 0.1612 0.1487 0.095 Uiso 0.730(14) 1 calc R U P D 2
C56 C -0.1240(3) 0.1824(3) 0.0953(4) 0.116(2) Uani 1 1 d D U . . .
H56A H -0.1409 0.2134 0.0640 0.174 Uiso 1 1 calc R U . . .
H56B H -0.1440 0.2082 0.1365 0.174 Uiso 1 1 calc R U . . .
H56C H -0.1598 0.1181 0.0707 0.174 Uiso 1 1 calc R U . . .
C57A C 0.0420(12) 0.1309(10) 0.0991(15) 0.093(5) Uani 0.270(14) 1 d D U P D 1
H57A H 0.1137 0.1619 0.1237 0.140 Uiso 0.270(14) 1 calc R U P D 1
H57B H 0.0224 0.0811 0.1128 0.140 Uiso 0.270(14) 1 calc R U P D 1
H57C H 0.0294 0.1073 0.0486 0.140 Uiso 0.270(14) 1 calc R U P D 1
C57B C 0.0199(6) 0.1512(5) 0.0575(5) 0.107(3) Uani 0.730(14) 1 d D U P D 2
H57D H 0.0927 0.1608 0.0751 0.161 Uiso 0.730(14) 1 calc R U P D 2
H57E H -0.0140 0.0864 0.0349 0.161 Uiso 0.730(14) 1 calc R U P D 2
H57F H 0.0045 0.1786 0.0236 0.161 Uiso 0.730(14) 1 calc R U P D 2
C58 C 0.2496(2) 0.42416(19) 0.33358(15) 0.0426(7) Uani 1 1 d . . . . .
H58 H 0.2885 0.4892 0.3546 0.051 Uiso 1 1 calc R U . . .
C59 C 0.1954(3) 0.4088(2) 0.38338(18) 0.0604(9) Uani 1 1 d . . . . .
H59A H 0.1526 0.4495 0.3906 0.091 Uiso 1 1 calc R U . . .
H59B H 0.2451 0.4210 0.4283 0.091 Uiso 1 1 calc R U . . .
H59C H 0.1537 0.3462 0.3632 0.091 Uiso 1 1 calc R U . . .
C60 C 0.3256(3) 0.3690(2) 0.32658(19) 0.0564(9) Uani 1 1 d . . . . .
H60A H 0.2899 0.3046 0.3058 0.085 Uiso 1 1 calc R U . . .
H60B H 0.3735 0.3843 0.3729 0.085 Uiso 1 1 calc R U . . .
H60C H 0.3619 0.3828 0.2966 0.085 Uiso 1 1 calc R U . . .
C61 C 0.21127(19) 0.62276(16) 0.38531(13) 0.0319(5) Uani 1 1 d . . . . .
C62 C 0.1098(2) 0.61769(18) 0.38094(15) 0.0381(6) Uani 1 1 d . . . . .
C63 C 0.0828(3) 0.6377(2) 0.44169(17) 0.0501(8) Uani 1 1 d . . . . .
H63 H 0.0142 0.6325 0.4379 0.060 Uiso 1 1 calc R U . . .
C64 C 0.1529(3) 0.6646(2) 0.50682(17) 0.0555(8) Uani 1 1 d . . . . .
C65 C 0.2507(3) 0.6700(2) 0.51053(16) 0.0496(7) Uani 1 1 d . . . . .
H65 H 0.2997 0.6891 0.5552 0.059 Uiso 1 1 calc R U . . .
C66 C 0.2821(2) 0.64892(18) 0.45208(14) 0.0371(6) Uani 1 1 d . . . . .
C67 C 0.0259(2) 0.59104(19) 0.31248(16) 0.0416(6) Uani 1 1 d . . . . .
H67 H 0.0572 0.5818 0.2748 0.050 Uiso 1 1 calc R U . . .
C68 C -0.0505(3) 0.5012(3) 0.2942(2) 0.0642(10) Uani 1 1 d . . . . .
H68A H -0.0165 0.4536 0.2893 0.096 Uiso 1 1 calc R U . . .
H68B H -0.1039 0.4859 0.2502 0.096 Uiso 1 1 calc R U . . .
H68C H -0.0799 0.5069 0.3316 0.096 Uiso 1 1 calc R U . . .
C69 C -0.0257(2) 0.6649(2) 0.3130(2) 0.0586(9) Uani 1 1 d . . . . .
H69A H -0.0616 0.6726 0.3470 0.088 Uiso 1 1 calc R U . . .
H69B H -0.0736 0.6480 0.2664 0.088 Uiso 1 1 calc R U . . .
H69C H 0.0249 0.7216 0.3258 0.088 Uiso 1 1 calc R U . . .
C70 C 0.1244(4) 0.6916(3) 0.5734(2) 0.0802(12) Uani 1 1 d D U . . .
H70A H 0.1743 0.6755 0.6055 0.096 Uiso 0.608(11) 1 calc R U P E 1
H70B H 0.1932 0.7186 0.6089 0.096 Uiso 0.392(11) 1 calc R U P E 2
C71A C 0.1472(8) 0.7898(4) 0.6095(5) 0.081(3) Uani 0.608(11) 1 d D U P E 1
H71A H 0.2136 0.8187 0.6099 0.122 Uiso 0.608(11) 1 calc R U P E 1
H71B H 0.0961 0.8113 0.5849 0.122 Uiso 0.608(11) 1 calc R U P E 1
H71C H 0.1472 0.8049 0.6576 0.122 Uiso 0.608(11) 1 calc R U P E 1
C72A C 0.0281(8) 0.6376(7) 0.5678(5) 0.106(3) Uani 0.608(11) 1 d D U P E 1
H72A H 0.0213 0.5737 0.5429 0.159 Uiso 0.608(11) 1 calc R U P E 1
H72B H 0.0245 0.6483 0.6147 0.159 Uiso 0.608(11) 1 calc R U P E 1
H72C H -0.0265 0.6547 0.5421 0.159 Uiso 0.608(11) 1 calc R U P E 1
C71B C 0.0899(15) 0.7726(9) 0.5855(9) 0.097(4) Uani 0.392(11) 1 d D U P E 2
H71D H 0.1267 0.8124 0.5689 0.146 Uiso 0.392(11) 1 calc R U P E 2
H71E H 0.0178 0.7556 0.5601 0.146 Uiso 0.392(11) 1 calc R U P E 2
H71F H 0.1022 0.8041 0.6356 0.146 Uiso 0.392(11) 1 calc R U P E 2
C72B C 0.0908(13) 0.6156(7) 0.5896(7) 0.085(3) Uani 0.392(11) 1 d D U P E 2
H72D H 0.1278 0.5715 0.5754 0.127 Uiso 0.392(11) 1 calc R U P E 2
H72E H 0.1032 0.6360 0.6400 0.127 Uiso 0.392(11) 1 calc R U P E 2
H72F H 0.0187 0.5876 0.5646 0.127 Uiso 0.392(11) 1 calc R U P E 2
C73 C 0.3929(2) 0.65610(19) 0.46459(14) 0.0400(6) Uani 1 1 d . . . . .
H73 H 0.4017 0.6304 0.4179 0.048 Uiso 1 1 calc R U . . .
C74 C 0.4310(3) 0.6018(3) 0.50607(19) 0.0635(10) Uani 1 1 d . . . . .
H74A H 0.4246 0.6262 0.5526 0.095 Uiso 1 1 calc R U . . .
H74B H 0.5018 0.6059 0.5106 0.095 Uiso 1 1 calc R U . . .
H74C H 0.3910 0.5386 0.4815 0.095 Uiso 1 1 calc R U . . .
C75 C 0.4570(2) 0.7543(2) 0.50089(17) 0.0526(8) Uani 1 1 d . . . . .
H75A H 0.4360 0.7872 0.4719 0.079 Uiso 1 1 calc R U . . .
H75B H 0.5280 0.7567 0.5077 0.079 Uiso 1 1 calc R U . . .
H75C H 0.4482 0.7821 0.5463 0.079 Uiso 1 1 calc R U . . .
Li1 Li 0.6729(4) 0.8010(3) 0.2147(3) 0.0442(11) Uani 1 1 d . . . . .
O1 O 0.70163(18) 0.87611(18) 0.16314(15) 0.0685(7) Uani 1 1 d D U . . .
C76A C 0.6808(11) 0.9620(7) 0.1821(8) 0.086(3) Uani 0.510(9) 1 d D U P F 1
H76A H 0.7194 1.0018 0.2315 0.104 Uiso 0.510(9) 1 calc R U P F 1
H76B H 0.6082 0.9552 0.1745 0.104 Uiso 0.510(9) 1 calc R U P F 1
C77A C 0.7159(7) 0.9987(9) 0.1317(7) 0.095(2) Uani 0.510(9) 1 d D U P F 1
H77A H 0.7225 1.0638 0.1452 0.114 Uiso 0.510(9) 1 calc R U P F 1
H77B H 0.6731 0.9643 0.0823 0.114 Uiso 0.510(9) 1 calc R U P F 1
C78A C 0.8218(7) 0.9772(7) 0.1490(8) 0.099(2) Uani 0.510(9) 1 d D U P F 1
H78A H 0.8619 0.9902 0.1202 0.118 Uiso 0.510(9) 1 calc R U P F 1
H78B H 0.8623 1.0075 0.1992 0.118 Uiso 0.510(9) 1 calc R U P F 1
C79A C 0.7726(9) 0.8737(7) 0.1254(8) 0.089(3) Uani 0.510(9) 1 d D U P F 1
H79A H 0.7384 0.8436 0.0743 0.107 Uiso 0.510(9) 1 calc R U P F 1
H79B H 0.8228 0.8432 0.1397 0.107 Uiso 0.510(9) 1 calc R U P F 1
C76B C 0.6636(9) 0.9519(6) 0.1618(9) 0.084(2) Uani 0.490(9) 1 d D U P F 2
H76C H 0.6345 0.9726 0.1997 0.101 Uiso 0.490(9) 1 calc R U P F 2
H76D H 0.6118 0.9362 0.1164 0.101 Uiso 0.490(9) 1 calc R U P F 2
C77B C 0.7581(9) 1.0241(7) 0.1733(7) 0.099(2) Uani 0.490(9) 1 d D U P F 2
H77C H 0.8084 1.0457 0.2203 0.119 Uiso 0.490(9) 1 calc R U P F 2
H77D H 0.7423 1.0757 0.1632 0.119 Uiso 0.490(9) 1 calc R U P F 2
C78B C 0.7892(10) 0.9575(7) 0.1135(7) 0.097(2) Uani 0.490(9) 1 d D U P F 2
H78C H 0.7371 0.9332 0.0669 0.117 Uiso 0.490(9) 1 calc R U P F 2
H78D H 0.8551 0.9846 0.1112 0.117 Uiso 0.490(9) 1 calc R U P F 2
C79B C 0.7937(9) 0.8870(10) 0.1472(9) 0.091(3) Uani 0.490(9) 1 d D U P F 2
H79C H 0.7965 0.8293 0.1140 0.109 Uiso 0.490(9) 1 calc R U P F 2
H79D H 0.8528 0.9098 0.1901 0.109 Uiso 0.490(9) 1 calc R U P F 2
O2 O 0.70236(17) 0.68802(15) 0.17080(11) 0.0516(5) Uani 1 1 d . . . . .
C80 C 0.6804(3) 0.6194(2) 0.19747(18) 0.0582(8) Uani 1 1 d . . . . .
H80A H 0.6163 0.6175 0.2076 0.070 Uiso 1 1 calc R U . . .
H80B H 0.7348 0.6319 0.2409 0.070 Uiso 1 1 calc R U . . .
C81 C 0.6727(3) 0.5319(3) 0.1413(2) 0.0675(10) Uani 1 1 d . . . . .
H81A H 0.7385 0.5186 0.1474 0.081 Uiso 1 1 calc R U . . .
H81B H 0.6226 0.4813 0.1404 0.081 Uiso 1 1 calc R U . . .
C82 C 0.6394(5) 0.5494(3) 0.0768(2) 0.1026(18) Uani 1 1 d . . . . .
H82A H 0.6661 0.5154 0.0410 0.123 Uiso 1 1 calc R U . . .
H82B H 0.5651 0.5309 0.0573 0.123 Uiso 1 1 calc R U . . .
C83 C 0.6790(4) 0.6455(3) 0.0978(2) 0.0828(13) Uani 1 1 d . . . . .
H83A H 0.7402 0.6580 0.0849 0.099 Uiso 1 1 calc R U . . .
H83B H 0.6285 0.6689 0.0739 0.099 Uiso 1 1 calc R U . . .
O3 O 0.78036(15) 0.86220(15) 0.30466(12) 0.0528(6) Uani 1 1 d . . . . .
C84 C 0.7806(3) 0.9304(3) 0.36701(19) 0.0648(10) Uani 1 1 d . . . . .
H84A H 0.7205 0.9114 0.3793 0.078 Uiso 1 1 calc R U . . .
H84B H 0.7803 0.9873 0.3605 0.078 Uiso 1 1 calc R U . . .
C85 C 0.8742(3) 0.9434(3) 0.4233(2) 0.0850(14) Uani 1 1 d . . . . .
H85A H 0.9170 1.0064 0.4430 0.102 Uiso 1 1 calc R U . . .
H85B H 0.8574 0.9300 0.4614 0.102 Uiso 1 1 calc R U . . .
C86 C 0.9270(3) 0.8803(3) 0.3903(2) 0.0720(11) Uani 1 1 d . . . . .
H86A H 0.9173 0.8267 0.4019 0.086 Uiso 1 1 calc R U . . .
H86B H 1.0000 0.9100 0.4055 0.086 Uiso 1 1 calc R U . . .
C87 C 0.8796(2) 0.8549(3) 0.3140(2) 0.0723(12) Uani 1 1 d . . . . .
H87A H 0.9172 0.8960 0.2981 0.087 Uiso 1 1 calc R U . . .
H87B H 0.8788 0.7924 0.2871 0.087 Uiso 1 1 calc R U . . .

loop_
_atom_site_aniso_label
_atom_site_aniso_U_11
_atom_site_aniso_U_22
_atom_site_aniso_U_33
_atom_site_aniso_U_23
_atom_site_aniso_U_13
_atom_site_aniso_U_12
Si1 0.0277(3) 0.0239(3) 0.0256(3) 0.0095(3) 0.0091(3) 0.0060(2)
Si2 0.0263(3) 0.0276(3) 0.0329(4) 0.0125(3) 0.0121(3) 0.0051(3)
Si3 0.0251(3) 0.0225(3) 0.0283(3) 0.0081(3) 0.0073(3) 0.0032(2)
Si4 0.0250(3) 0.0226(3) 0.0280(3) 0.0105(3) 0.0084(3) 0.0064(2)
Si5 0.0256(3) 0.0206(3) 0.0256(3) 0.0093(3) 0.0076(2) 0.0030(2)
Si6 0.0244(3) 0.0202(3) 0.0270(3) 0.0089(3) 0.0091(2) 0.0055(2)
C1 0.0310(12) 0.0247(12) 0.0346(13) 0.0151(11) 0.0107(10) 0.0085(10)
C2 0.0363(13) 0.0292(13) 0.0392(14) 0.0119(11) 0.0130(11) 0.0125(11)
C3 0.0481(16) 0.0308(14) 0.0499(17) 0.0092(13) 0.0155(13) 0.0162(12)
C4 0.0427(16) 0.0411(16) 0.064(2) 0.0223(16) 0.0130(14) 0.0205(13)
C5 0.0378(15) 0.0426(16) 0.0523(18) 0.0174(14) 0.0027(13) 0.0156(12)
C6 0.0326(13) 0.0327(13) 0.0411(15) 0.0181(12) 0.0084(11) 0.0095(10)
C7 0.0398(14) 0.0325(14) 0.0367(15) 0.0018(12) 0.0091(12) 0.0118(11)
C8 0.061(2) 0.068(2) 0.0384(17) 0.0125(16) 0.0174(15) 0.0291(18)
C9 0.0515(19) 0.0364(17) 0.069(2) -0.0033(16) 0.0013(17) 0.0068(14)
C10 0.058(2) 0.050(2) 0.075(3) 0.0156(19) 0.0042(18) 0.0290(17)
C11 0.111(3) 0.063(2) 0.073(3) 0.032(2) 0.018(2) 0.048(2)
C12 0.074(3) 0.068(3) 0.120(4) 0.031(3) 0.044(3) 0.046(2)
C13 0.0339(13) 0.0399(15) 0.0360(14) 0.0140(12) 0.0034(11) 0.0091(11)
C14 0.0498(18) 0.0451(18) 0.056(2) 0.0117(16) 0.0117(15) -0.0026(14)
C15 0.063(2) 0.069(2) 0.0445(19) 0.0232(18) 0.0012(16) 0.0217(18)
C16 0.0229(10) 0.0199(11) 0.0339(13) 0.0100(10) 0.0112(9) 0.0042(9)
C17 0.0307(12) 0.0282(12) 0.0367(14) 0.0130(11) 0.0119(10) 0.0093(10)
C18 0.0407(14) 0.0355(14) 0.0445(16) 0.0215(13) 0.0141(12) 0.0168(12)
C19 0.0418(14) 0.0265(13) 0.0514(17) 0.0139(13) 0.0194(13) 0.0131(11)
C20 0.0397(14) 0.0258(13) 0.0403(15) 0.0074(11) 0.0168(12) 0.0082(11)
C21 0.0264(11) 0.0212(11) 0.0367(13) 0.0085(10) 0.0128(10) 0.0038(9)
C22 0.0425(15) 0.0403(15) 0.0334(14) 0.0140(12) 0.0096(11) 0.0205(12)
C23 0.062(2) 0.088(3) 0.0445(19) 0.0272(19) 0.0239(16) 0.024(2)
C24 0.0461(17) 0.0523(19) 0.053(2) 0.0065(16) 0.0070(15) 0.0122(15)
C25 0.074(2) 0.0343(16) 0.077(2) 0.0210(16) 0.0291(18) 0.0296(16)
C26A 0.164(8) 0.079(5) 0.117(4) 0.016(4) 0.016(4) 0.072(6)
C27A 0.169(6) 0.057(3) 0.159(5) 0.063(4) 0.093(5) 0.059(4)
C26B 0.105(8) 0.068(7) 0.097(5) 0.026(4) 0.043(5) 0.059(6)
C27B 0.163(8) 0.084(6) 0.125(6) 0.051(5) 0.032(5) 0.074(6)
C28 0.0360(13) 0.0254(12) 0.0305(13) 0.0048(11) 0.0100(10) 0.0069(10)
C29 0.0500(17) 0.0461(17) 0.0388(16) 0.0145(14) 0.0183(13) 0.0148(14)
C30 0.0388(15) 0.0409(16) 0.0426(16) 0.0060(14) 0.0026(12) 0.0024(12)
C31 0.0296(12) 0.0299(13) 0.0373(14) 0.0165(11) 0.0129(10) 0.0017(10)
C32 0.0326(13) 0.0343(14) 0.0379(14) 0.0163(12) 0.0137(11) 0.0040(10)
C33 0.0458(16) 0.0434(16) 0.0393(15) 0.0223(13) 0.0127(12) 0.0084(13)
C34 0.0541(18) 0.0442(17) 0.0540(19) 0.0311(15) 0.0125(14) 0.0102(14)
C35 0.065(2) 0.0275(14) 0.0539(19) 0.0181(14) 0.0203(15) 0.0095(13)
C36 0.0500(16) 0.0281(13) 0.0436(16) 0.0152(12) 0.0154(13) 0.0049(12)
C37 0.0465(15) 0.0432(16) 0.0339(14) 0.0157(13) 0.0162(12) 0.0129(13)
C38 0.0549(19) 0.0422(17) 0.0520(19) 0.0066(15) 0.0129(15) 0.0057(14)
C39 0.066(2) 0.066(2) 0.0475(19) 0.0217(17) 0.0305(16) 0.0193(18)
C40 0.089(3) 0.053(2) 0.071(2) 0.041(2) 0.014(2) 0.0176(19)
C41 0.136(4) 0.120(4) 0.144(5) 0.093(4) 0.050(4) 0.079(4)
C42A 0.120(4) 0.076(4) 0.103(5) 0.063(4) 0.006(3) -0.009(3)
C42B 0.107(8) 0.077(9) 0.090(8) 0.055(7) 0.021(7) 0.013(7)
C43 0.093(2) 0.0322(15) 0.0428(17) 0.0168(14) 0.0184(16) 0.0185(16)
C44 0.064(2) 0.062(2) 0.062(2) 0.0018(19) 0.0297(18) -0.0026(18)
C45A 0.066(3) 0.120(7) 0.043(4) 0.008(4) 0.001(2) 0.054(3)
C45B 0.073(5) 0.080(9) 0.044(6) 0.028(6) 0.013(4) 0.033(5)
C46 0.0284(11) 0.0237(12) 0.0323(13) 0.0100(10) 0.0084(10) 0.0037(9)
C47 0.0306(12) 0.0253(12) 0.0353(14) 0.0087(11) 0.0057(10) 0.0017(10)
C48 0.0441(16) 0.0278(14) 0.0452(17) 0.0050(13) -0.0041(13) 0.0009(12)
C49 0.0522(18) 0.0232(14) 0.064(2) 0.0097(14) 0.0003(15) -0.0037(12)
C50 0.0552(18) 0.0284(15) 0.061(2) 0.0200(15) 0.0036(15) 0.0012(13)
C51 0.0416(14) 0.0251(13) 0.0420(15) 0.0135(12) 0.0084(12) 0.0031(11)
C52 0.0351(13) 0.0293(13) 0.0342(14) 0.0105(11) -0.0002(11) -0.0001(10)
C53 0.0495(17) 0.0557(19) 0.0338(15) 0.0172(15) 0.0029(13) 0.0035(14)
C54 0.0402(16) 0.0499(18) 0.0552(19) 0.0231(16) 0.0023(14) 0.0095(13)
C55 0.076(2) 0.0265(16) 0.090(3) 0.0086(18) -0.012(2) -0.0083(16)
C56 0.073(3) 0.047(2) 0.181(6) 0.020(3) 0.022(3) -0.018(2)
C57A 0.086(7) 0.035(6) 0.121(9) 0.009(6) 0.007(6) 0.006(5)
C57B 0.084(4) 0.035(3) 0.142(6) -0.015(4) 0.010(4) 0.008(3)
C58 0.0519(17) 0.0299(14) 0.0426(16) 0.0188(13) 0.0066(13) 0.0069(12)
C59 0.079(2) 0.0492(19) 0.055(2) 0.0311(17) 0.0175(18) 0.0070(17)
C60 0.060(2) 0.0463(18) 0.059(2) 0.0289(17) 0.0031(16) 0.0128(15)
C61 0.0385(13) 0.0241(12) 0.0329(13) 0.0109(11) 0.0146(11) 0.0052(10)
C62 0.0427(15) 0.0303(13) 0.0436(16) 0.0145(12) 0.0222(12) 0.0042(11)
C63 0.0532(18) 0.0482(18) 0.056(2) 0.0195(16) 0.0349(16) 0.0110(14)
C64 0.079(2) 0.0520(19) 0.0441(18) 0.0191(16) 0.0365(17) 0.0144(17)
C65 0.065(2) 0.0501(18) 0.0334(15) 0.0171(14) 0.0193(14) 0.0099(15)
C66 0.0507(16) 0.0304(13) 0.0313(14) 0.0127(11) 0.0160(12) 0.0094(12)
C67 0.0311(13) 0.0404(15) 0.0497(17) 0.0135(14) 0.0179(12) 0.0036(11)
C68 0.0476(18) 0.060(2) 0.070(2) 0.0196(19) 0.0202(17) -0.0095(16)
C69 0.0432(17) 0.063(2) 0.070(2) 0.0214(19) 0.0221(16) 0.0210(16)
C70 0.106(3) 0.087(3) 0.058(2) 0.024(2) 0.054(2) 0.021(2)
C71A 0.089(6) 0.081(4) 0.066(5) 0.005(3) 0.052(5) 0.012(4)
C72A 0.114(6) 0.111(6) 0.087(5) 0.024(4) 0.071(5) -0.003(5)
C71B 0.120(9) 0.098(6) 0.079(8) 0.019(5) 0.059(7) 0.040(6)
C72B 0.098(7) 0.109(6) 0.075(6) 0.052(5) 0.056(6) 0.024(5)
C73 0.0472(15) 0.0401(15) 0.0277(13) 0.0130(12) 0.0065(11) 0.0091(12)
C74 0.071(2) 0.072(2) 0.052(2) 0.0355(19) 0.0102(17) 0.0221(19)
C75 0.0514(18) 0.0441(17) 0.0443(18) 0.0070(15) 0.0058(14) 0.0055(14)
Li1 0.041(2) 0.040(3) 0.048(3) 0.013(2) 0.018(2) 0.005(2)
O1 0.0563(14) 0.0787(17) 0.0933(19) 0.0497(16) 0.0409(14) 0.0189(13)
C76A 0.076(4) 0.086(3) 0.128(6) 0.063(4) 0.055(4) 0.025(3)
C77A 0.084(4) 0.097(3) 0.131(6) 0.068(4) 0.050(4) 0.023(3)
C78A 0.080(4) 0.107(3) 0.133(6) 0.068(4) 0.053(4) 0.021(3)
C79A 0.073(4) 0.104(3) 0.127(6) 0.069(4) 0.058(4) 0.028(3)
C76B 0.076(4) 0.084(3) 0.128(6) 0.067(4) 0.055(4) 0.027(3)
C77B 0.085(4) 0.099(3) 0.134(6) 0.063(4) 0.050(4) 0.019(3)
C78B 0.082(4) 0.107(3) 0.129(6) 0.068(4) 0.054(4) 0.020(3)
C79B 0.074(4) 0.105(3) 0.130(6) 0.070(4) 0.059(4) 0.026(3)
O2 0.0578(13) 0.0447(12) 0.0464(12) 0.0096(10) 0.0202(10) 0.0129(10)
C80 0.063(2) 0.062(2) 0.0496(19) 0.0209(17) 0.0215(16) 0.0173(17)
C81 0.086(3) 0.056(2) 0.066(2) 0.024(2) 0.032(2) 0.022(2)
C82 0.177(6) 0.056(3) 0.050(2) 0.011(2) 0.027(3) 0.008(3)
C83 0.138(4) 0.060(2) 0.045(2) 0.0157(19) 0.028(2) 0.027(3)
O3 0.0361(11) 0.0525(13) 0.0510(13) 0.0025(11) 0.0085(9) 0.0119(9)
C84 0.060(2) 0.054(2) 0.059(2) -0.0014(18) 0.0099(17) 0.0273(17)
C85 0.069(3) 0.087(3) 0.063(3) -0.005(2) 0.000(2) 0.035(2)
C86 0.0481(19) 0.080(3) 0.067(2) 0.007(2) 0.0089(17) 0.0279(19)
C87 0.0358(17) 0.088(3) 0.068(2) 0.004(2) 0.0147(16) 0.0174(18)

loop_
_atom_type_symbol
_atom_type_description
_atom_type_scat_dispersion_real
_atom_type_scat_dispersion_imag
_atom_type_scat_source
C C 0.0033 0.0016 'International Tables Vol C Tables 4.2.6.8 and 6.1.1.4'
H H 0.0000 0.0000 'International Tables Vol C Tables 4.2.6.8 and 6.1.1.4'
O O 0.0106 0.0060 'International Tables Vol C Tables 4.2.6.8 and 6.1.1.4'
Si Si 0.0817 0.0704 'International Tables Vol C Tables 4.2.6.8 and 6.1.1.4'
Li Li -0.0003 0.0001 'International Tables Vol C Tables 4.2.6.8 and 6.1.1.4'

loop_
_geom_angle_atom_site_label_1
_geom_angle_atom_site_label_2
_geom_angle_atom_site_label_3
_geom_angle
Si6 Si1 Si4 77.08(3)
Si6 Si1 Si2 105.60(3)
Si4 Si1 Si2 97.60(3)
Si6 Si1 Si3 57.61(3)
Si4 Si1 Si3 56.66(3)
Si2 Si1 Si3 59.01(3)
C31 Si2 Si1 102.91(8)
C31 Si2 Si3 117.80(8)
Si1 Si2 Si3 64.42(3)
C31 Si2 Li1 104.27(13)
Si1 Si2 Li1 140.39(11)
Si3 Si2 Li1 123.73(12)
Si4 Si3 Si6 76.75(3)
Si4 Si3 Si2 96.23(3)
Si6 Si3 Si2 102.61(3)
Si4 Si3 Si1 57.22(3)
Si6 Si3 Si1 56.41(3)
Si2 Si3 Si1 56.57(3)
C1 Si4 Si3 131.89(8)
C1 Si4 Si1 122.10(8)
Si3 Si4 Si1 66.11(3)
C1 Si4 Si5 128.28(8)
Si3 Si4 Si5 96.15(3)
Si1 Si4 Si5 91.08(3)
C61 Si5 C46 106.04(11)
C61 Si5 Si4 129.82(8)
C46 Si5 Si4 107.75(8)
C61 Si5 Si6 109.45(8)
C46 Si5 Si6 128.19(8)
Si4 Si5 Si6 75.97(3)
C16 Si6 Si1 133.41(8)
C16 Si6 Si3 116.61(7)
Si1 Si6 Si3 65.98(3)
C16 Si6 Si5 132.02(8)
Si1 Si6 Si5 91.21(3)
Si3 Si6 Si5 95.05(3)
C2 C1 C6 117.9(2)
C2 C1 Si4 120.95(18)
C6 C1 Si4 121.08(19)
C3 C2 C1 119.6(2)
C3 C2 C7 118.1(2)
C1 C2 C7 122.3(2)
C4 C3 C2 121.7(3)
C4 C3 H3 119.2
C2 C3 H3 119.2
C5 C4 C3 118.7(3)
C5 C4 C10 120.4(3)
C3 C4 C10 120.9(3)
C4 C5 C6 122.1(3)
C4 C5 H5 118.9
C6 C5 H5 118.9
C5 C6 C1 120.0(3)
C5 C6 C13 117.9(2)
C1 C6 C13 122.1(2)
C2 C7 C8 110.3(2)
C2 C7 C9 113.7(3)
C8 C7 C9 110.4(3)
C2 C7 H7 107.4
C8 C7 H7 107.4
C9 C7 H7 107.4
C7 C8 H8A 109.5
C7 C8 H8B 109.5
H8A C8 H8B 109.5
C7 C8 H8C 109.5
H8A C8 H8C 109.5
H8B C8 H8C 109.5
C7 C9 H9A 109.5
C7 C9 H9B 109.5
H9A C9 H9B 109.5
C7 C9 H9C 109.5
H9A C9 H9C 109.5
H9B C9 H9C 109.5
C12 C10 C4 114.7(3)
C12 C10 C11 111.8(3)
C4 C10 C11 108.6(3)
C12 C10 H10 107.1
C4 C10 H10 107.1
C11 C10 H10 107.1
C10 C11 H11A 109.5
C10 C11 H11B 109.5
H11A C11 H11B 109.5
C10 C11 H11C 109.5
H11A C11 H11C 109.5
H11B C11 H11C 109.5
C10 C12 H12A 109.5
C10 C12 H12B 109.5
H12A C12 H12B 109.5
C10 C12 H12C 109.5
H12A C12 H12C 109.5
H12B C12 H12C 109.5
C6 C13 C15 113.6(3)
C6 C13 C14 111.0(2)
C15 C13 C14 109.5(3)
C6 C13 H13 107.5
C15 C13 H13 107.5
C14 C13 H13 107.5
C13 C14 H14A 109.5
C13 C14 H14B 109.5
H14A C14 H14B 109.5
C13 C14 H14C 109.5
H14A C14 H14C 109.5
H14B C14 H14C 109.5
C13 C15 H15A 109.5
C13 C15 H15B 109.5
H15A C15 H15B 109.5
C13 C15 H15C 109.5
H15A C15 H15C 109.5
H15B C15 H15C 109.5
C17 C16 C21 117.6(2)
C17 C16 Si6 123.41(19)
C21 C16 Si6 118.67(17)
C18 C17 C16 120.2(2)
C18 C17 C22 117.2(2)
C16 C17 C22 122.6(2)
C19 C18 C17 122.2(3)
C19 C18 H18 118.9
C17 C18 H18 118.9
C20 C19 C18 117.4(2)
C20 C19 C25 122.0(3)
C18 C19 C25 120.6(3)
C19 C20 C21 122.7(3)
C19 C20 H20 118.6
C21 C20 H20 118.6
C20 C21 C16 119.7(2)
C20 C21 C28 117.5(2)
C16 C21 C28 122.9(2)
C23 C22 C17 111.8(3)
C23 C22 C24 110.5(3)
C17 C22 C24 111.4(2)
C23 C22 H22 107.7
C17 C22 H22 107.7
C24 C22 H22 107.7
C22 C23 H23A 109.5
C22 C23 H23B 109.5
H23A C23 H23B 109.5
C22 C23 H23C 109.5
H23A C23 H23C 109.5
H23B C23 H23C 109.5
C22 C24 H24A 109.5
C22 C24 H24B 109.5
H24A C24 H24B 109.5
C22 C24 H24C 109.5
H24A C24 H24C 109.5
H24B C24 H24C 109.5
C26A C25 C27A 98.4(8)
C26A C25 C19 115.8(5)
C27B C25 C19 120.4(7)
C27A C25 C19 110.3(4)
C27B C25 C26B 118.7(11)
C19 C25 C26B 116.1(8)
C26A C25 H25A 110.6
C27A C25 H25A 110.6
C19 C25 H25A 110.6
C27B C25 H25B 97.3
C19 C25 H25B 97.4
C26B C25 H25B 97.3
C25 C26A H26A 109.5
C25 C26A H26B 109.5
H26A C26A H26B 109.5
C25 C26A H26C 109.4
H26A C26A H26C 109.5
H26B C26A H26C 109.5
C25 C27A H27A 109.5
C25 C27A H27B 109.5
H27A C27A H27B 109.5
C25 C27A H27C 109.5
H27A C27A H27C 109.5
H27B C27A H27C 109.5
C25 C26B H26D 109.5
C25 C26B H26E 109.5
H26D C26B H26E 109.5
C25 C26B H26F 109.4
H26D C26B H26F 109.5
H26E C26B H26F 109.5
C25 C27B H27D 109.4
C25 C27B H27E 109.5
H27D C27B H27E 109.5
C25 C27B H27F 109.5
H27D C27B H27F 109.5
H27E C27B H27F 109.5
C21 C28 C29 112.0(2)
C21 C28 C30 111.0(2)
C29 C28 C30 110.4(2)
C21 C28 H28 107.8
C29 C28 H28 107.8
C30 C28 H28 107.8
C28 C29 H29A 109.5
C28 C29 H29B 109.5
H29A C29 H29B 109.5
C28 C29 H29C 109.5
H29A C29 H29C 109.5
H29B C29 H29C 109.5
C28 C30 H30A 109.5
C28 C30 H30B 109.5
H30A C30 H30B 109.5
C28 C30 H30C 109.5
H30A C30 H30C 109.5
H30B C30 H30C 109.5
C32 C31 C36 117.1(2)
C32 C31 Si2 117.13(19)
C36 C31 Si2 125.2(2)
C33 C32 C31 120.7(3)
C33 C32 C37 116.6(2)
C31 C32 C37 122.8(2)
C34 C33 C32 121.9(3)
C34 C33 H33 119.0
C32 C33 H33 119.0
C35 C34 C33 117.6(3)
C35 C34 C40 122.5(3)
C33 C34 C40 119.9(3)
C34 C35 C36 122.7(3)
C34 C35 H35 118.6
C36 C35 H35 118.6
C35 C36 C31 119.9(3)
C35 C36 C43 118.4(3)
C31 C36 C43 121.6(2)
C32 C37 C39 112.4(2)
C32 C37 C38 111.3(2)
C39 C37 C38 111.0(3)
C32 C37 H37 107.3
C39 C37 H37 107.3
C38 C37 H37 107.3
C37 C38 H38A 109.5
C37 C38 H38B 109.5
H38A C38 H38B 109.5
C37 C38 H38C 109.5
H38A C38 H38C 109.5
H38B C38 H38C 109.5
C37 C39 H39A 109.5
C37 C39 H39B 109.5
H39A C39 H39B 109.5
C37 C39 H39C 109.5
H39A C39 H39C 109.5
H39B C39 H39C 109.5
C41 C40 C42B 132(2)
C41 C40 C42A 115.4(5)
C41 C40 C34 112.9(3)
C42B C40 C34 115(2)
C42A C40 C34 111.5(3)
C41 C40 H40A 105.4
C42A C40 H40A 105.4
C34 C40 H40A 105.4
C41 C40 H40B 90.2
C42B C40 H40B 90.2
C34 C40 H40B 90.2
C40 C41 H41A 109.5
C40 C41 H41B 109.5
H41A C41 H41B 109.5
C40 C41 H41C 109.5
H41A C41 H41C 109.5
H41B C41 H41C 109.5
C40 C42A H42A 109.5
C40 C42A H42B 109.5
H42A C42A H42B 109.5
C40 C42A H42C 109.5
H42A C42A H42C 109.5
H42B C42A H42C 109.5
C40 C42B H42D 109.5
C40 C42B H42E 109.5
H42D C42B H42E 109.5
C40 C42B H42F 109.5
H42D C42B H42F 109.5
H42E C42B H42F 109.5
C45B C43 C44 117.9(13)
C45B C43 C36 115.4(12)
C44 C43 C36 114.4(3)
C44 C43 C45A 107.2(5)
C36 C43 C45A 108.5(6)
C44 C43 H43A 108.9
C36 C43 H43A 108.9
C45A C43 H43A 108.9
C45B C43 H43B 101.9
C44 C43 H43B 101.9
C36 C43 H43B 101.9
C43 C44 H44A 109.5
C43 C44 H44B 109.5
H44A C44 H44B 109.5
C43 C44 H44C 109.5
H44A C44 H44C 109.5
H44B C44 H44C 109.5
C43 C45A H45A 109.5
C43 C45A H45B 109.5
H45A C45A H45B 109.5
C43 C45A H45C 109.5
H45A C45A H45C 109.5
H45B C45A H45C 109.5
C43 C45B H45D 109.5
C43 C45B H45E 109.5
H45D C45B H45E 109.5
C43 C45B H45F 109.5
H45D C45B H45F 109.5
H45E C45B H45F 109.5
C47 C46 C51 117.2(2)
C47 C46 Si5 125.78(18)
C51 C46 Si5 117.06(18)
C48 C47 C46 120.0(2)
C48 C47 C52 116.4(2)
C46 C47 C52 123.6(2)
C49 C48 C47 122.5(3)
C49 C48 H48 118.7
C47 C48 H48 118.7
C50 C49 C48 117.5(3)
C50 C49 C55 121.3(3)
C48 C49 C55 121.2(3)
C49 C50 C51 122.7(3)
C49 C50 H50 118.6
C51 C50 H50 118.6
C50 C51 C46 120.0(3)
C50 C51 C58 116.3(2)
C46 C51 C58 123.6(2)
C47 C52 C53 111.2(2)
C47 C52 C54 112.6(2)
C53 C52 C54 109.8(2)
C47 C52 H52 107.7
C53 C52 H52 107.7
C54 C52 H52 107.7
C52 C53 H53A 109.5
C52 C53 H53B 109.5
H53A C53 H53B 109.5
C52 C53 H53C 109.5
H53A C53 H53C 109.5
H53B C53 H53C 109.5
C52 C54 H54A 109.5
C52 C54 H54B 109.5
H54A C54 H54B 109.5
C52 C54 H54C 109.5
H54A C54 H54C 109.5
H54B C54 H54C 109.5
C57A C55 C56 131.5(8)
C56 C55 C57B 112.9(5)
C57A C55 C49 114.9(8)
C56 C55 C49 113.2(3)
C57B C55 C49 110.7(4)
C57A C55 H55A 92.2
C56 C55 H55A 92.2
C49 C55 H55A 92.2
C56 C55 H55B 106.5
C57B C55 H55B 106.5
C49 C55 H55B 106.5
C55 C56 H56A 109.5
C55 C56 H56B 109.5
H56A C56 H56B 109.5
C55 C56 H56C 109.5
H56A C56 H56C 109.5
H56B C56 H56C 109.5
C55 C57A H57A 109.5
C55 C57A H57B 109.5
H57A C57A H57B 109.5
C55 C57A H57C 109.5
H57A C57A H57C 109.5
H57B C57A H57C 109.5
C55 C57B H57D 109.5
C55 C57B H57E 109.5
H57D C57B H57E 109.5
C55 C57B H57F 109.5
H57D C57B H57F 109.5
H57E C57B H57F 109.5
C51 C58 C59 110.9(3)
C51 C58 C60 112.6(3)
C59 C58 C60 111.3(3)
C51 C58 H58 107.3
C59 C58 H58 107.3
C60 C58 H58 107.3
C58 C59 H59A 109.5
C58 C59 H59B 109.5
H59A C59 H59B 109.5
C58 C59 H59C 109.5
H59A C59 H59C 109.5
H59B C59 H59C 109.5
C58 C60 H60A 109.5
C58 C60 H60B 109.5
H60A C60 H60B 109.5
C58 C60 H60C 109.5
H60A C60 H60C 109.5
H60B C60 H60C 109.5
C66 C61 C62 117.6(2)
C66 C61 Si5 125.8(2)
C62 C61 Si5 116.59(19)
C63 C62 C61 119.9(3)
C63 C62 C67 117.0(3)
C61 C62 C67 123.2(2)
C64 C63 C62 122.0(3)
C64 C63 H63 119.0
C62 C63 H63 119.0
C65 C64 C63 117.7(3)
C65 C64 C70 120.4(3)
C63 C64 C70 121.9(4)
C64 C65 C66 123.3(3)
C64 C65 H65 118.4
C66 C65 H65 118.4
C65 C66 C61 119.6(3)
C65 C66 C73 117.0(3)
C61 C66 C73 123.4(2)
C62 C67 C69 112.1(3)
C62 C67 C68 111.2(3)
C69 C67 C68 111.3(3)
C62 C67 H67 107.3
C69 C67 H67 107.3
C68 C67 H67 107.3
C67 C68 H68A 109.5
C67 C68 H68B 109.5
H68A C68 H68B 109.5
C67 C68 H68C 109.5
H68A C68 H68C 109.5
H68B C68 H68C 109.5
C67 C69 H69A 109.5
C67 C69 H69B 109.5
H69A C69 H69B 109.5
C67 C69 H69C 109.5
H69A C69 H69C 109.5
H69B C69 H69C 109.5
C72B C70 C71B 128.1(9)
C72A C70 C71A 116.9(6)
C72B C70 C64 112.6(6)
C72A C70 C64 115.5(5)
C71B C70 C64 111.4(7)
C71A C70 C64 112.3(4)
C72A C70 H70A 103.3
C71A C70 H70A 103.3
C64 C70 H70A 103.3
C72B C70 H70B 99.3
C71B C70 H70B 99.3
C64 C70 H70B 99.3
C70 C71A H71A 109.5
C70 C71A H71B 109.5
H71A C71A H71B 109.5
C70 C71A H71C 109.5
H71A C71A H71C 109.5
H71B C71A H71C 109.5
C70 C72A H72A 109.5
C70 C72A H72B 109.5
H72A C72A H72B 109.5
C70 C72A H72C 109.5
H72A C72A H72C 109.5
H72B C72A H72C 109.5
C70 C71B H71D 109.5
C70 C71B H71E 109.5
H71D C71B H71E 109.5
C70 C71B H71F 109.5
H71D C71B H71F 109.5
H71E C71B H71F 109.5
C70 C72B H72D 109.5
C70 C72B H72E 109.5
H72D C72B H72E 109.5
C70 C72B H72F 109.5
H72D C72B H72F 109.5
H72E C72B H72F 109.5
C66 C73 C75 111.5(2)
C66 C73 C74 112.6(3)
C75 C73 C74 110.1(3)
C66 C73 H73 107.5
C75 C73 H73 107.5
C74 C73 H73 107.5
C73 C74 H74A 109.5
C73 C74 H74B 109.5
H74A C74 H74B 109.5
C73 C74 H74C 109.5
H74A C74 H74C 109.5
H74B C74 H74C 109.5
C73 C75 H75A 109.5
C73 C75 H75B 109.5
H75A C75 H75B 109.5
C73 C75 H75C 109.5
H75A C75 H75C 109.5
H75B C75 H75C 109.5
O2 Li1 O3 104.4(3)
O2 Li1 O1 106.9(3)
O3 Li1 O1 103.2(2)
O2 Li1 Si2 114.0(2)
O3 Li1 Si2 116.1(2)
O1 Li1 Si2 111.3(2)
C76A O1 C79A 110.0(6)
C79B O1 C76B 108.0(7)
C76A O1 Li1 118.8(5)
C79B O1 Li1 120.8(5)
C79A O1 Li1 127.5(6)
C76B O1 Li1 126.6(6)
O1 C76A C77A 102.2(7)
O1 C76A H76A 111.3
C77A C76A H76A 111.3
O1 C76A H76B 111.3
C77A C76A H76B 111.3
H76A C76A H76B 109.2
C76A C77A C78A 94.0(9)
C76A C77A H77A 112.9
C78A C77A H77A 112.9
C76A C77A H77B 112.9
C78A C77A H77B 112.9
H77A C77A H77B 110.3
C79A C78A C77A 93.5(10)
C79A C78A H78A 113.0
C77A C78A H78A 113.0
C79A C78A H78B 113.0
C77A C78A H78B 113.0
H78A C78A H78B 110.4
O1 C79A C78A 100.8(7)
O1 C79A H79A 111.6
C78A C79A H79A 111.6
O1 C79A H79B 111.6
C78A C79A H79B 111.6
H79A C79A H79B 109.4
O1 C76B C77B 103.1(8)
O1 C76B H76C 111.1
C77B C76B H76C 111.1
O1 C76B H76D 111.1
C77B C76B H76D 111.1
H76C C76B H76D 109.1
C76B C77B C78B 93.6(10)
C76B C77B H77C 113.0
C78B C77B H77C 113.0
C76B C77B H77D 113.0
C78B C77B H77D 113.0
H77C C77B H77D 110.4
C79B C78B C77B 93.9(10)
C79B C78B H78C 112.9
C77B C78B H78C 112.9
C79B C78B H78D 112.9
C77B C78B H78D 112.9
H78C C78B H78D 110.4
O1 C79B C78B 103.3(7)
O1 C79B H79C 111.1
C78B C79B H79C 111.1
O1 C79B H79D 111.1
C78B C79B H79D 111.1
H79C C79B H79D 109.1
C83 O2 C80 108.5(3)
C83 O2 Li1 122.2(3)
C80 O2 Li1 116.6(2)
O2 C80 C81 106.0(3)
O2 C80 H80A 110.5
C81 C80 H80A 110.5
O2 C80 H80B 110.5
C81 C80 H80B 110.5
H80A C80 H80B 108.7
C82 C81 C80 102.2(3)
C82 C81 H81A 111.3
C80 C81 H81A 111.3
C82 C81 H81B 111.3
C80 C81 H81B 111.3
H81A C81 H81B 109.2
C83 C82 C81 106.0(4)
C83 C82 H82A 110.5
C81 C82 H82A 110.5
C83 C82 H82B 110.5
C81 C82 H82B 110.5
H82A C82 H82B 108.7
O2 C83 C82 108.4(3)
O2 C83 H83A 110.0
C82 C83 H83A 110.0
O2 C83 H83B 110.0
C82 C83 H83B 110.0
H83A C83 H83B 108.4
C87 O3 C84 108.0(3)
C87 O3 Li1 122.7(3)
C84 O3 Li1 128.6(2)
O3 C84 C85 106.7(3)
O3 C84 H84A 110.4
C85 C84 H84A 110.4
O3 C84 H84B 110.4
C85 C84 H84B 110.4
H84A C84 H84B 108.6
C86 C85 C84 106.4(3)
C86 C85 H85A 110.5
C84 C85 H85A 110.5
C86 C85 H85B 110.5
C84 C85 H85B 110.5
H85A C85 H85B 108.6
C85 C86 C87 104.0(3)
C85 C86 H86A 111.0
C87 C86 H86A 111.0
C85 C86 H86B 111.0
C87 C86 H86B 111.0
H86A C86 H86B 109.0
O3 C87 C86 106.2(3)
O3 C87 H87A 110.5
C86 C87 H87A 110.5
O3 C87 H87B 110.5
C86 C87 H87B 110.5
H87A C87 H87B 108.7

loop_
_geom_bond_atom_site_label_1
_geom_bond_atom_site_label_2
_geom_bond_distance
Si1 Si6 2.3312(9)
Si1 Si4 2.3506(9)
Si1 Si2 2.3653(9)
Si1 Si3 2.5562(10)
Si2 C31 1.937(3)
Si2 Si3 2.4296(10)
Si2 Li1 2.699(5)
Si3 Si4 2.3356(9)
Si3 Si6 2.3631(9)
Si4 C1 1.910(2)
Si4 Si5 2.3631(9)
Si5 C61 1.920(3)
Si5 C46 1.929(2)
Si5 Si6 2.3769(9)
Si6 C16 1.906(2)
C1 C2 1.412(4)
C1 C6 1.420(3)
C2 C3 1.406(4)
C2 C7 1.518(4)
C3 C4 1.383(4)
C3 H3 0.9500
C4 C5 1.367(4)
C4 C10 1.537(4)
C5 C6 1.392(4)
C5 H5 0.9500
C6 C13 1.524(4)
C7 C8 1.523(4)
C7 C9 1.528(4)
C7 H7 1.0000
C8 H8A 0.9800
C8 H8B 0.9800
C8 H8C 0.9800
C9 H9A 0.9800
C9 H9B 0.9800
C9 H9C 0.9800
C10 C12 1.483(6)
C10 C11 1.539(6)
C10 H10 1.0000
C11 H11A 0.9800
C11 H11B 0.9800
C11 H11C 0.9800
C12 H12A 0.9800
C12 H12B 0.9800
C12 H12C 0.9800
C13 C15 1.524(4)
C13 C14 1.529(4)
C13 H13 1.0000
C14 H14A 0.9800
C14 H14B 0.9800
C14 H14C 0.9800
C15 H15A 0.9800
C15 H15B 0.9800
C15 H15C 0.9800
C16 C17 1.405(3)
C16 C21 1.417(3)
C17 C18 1.401(4)
C17 C22 1.518(4)
C18 C19 1.383(4)
C18 H18 0.9500
C19 C20 1.375(4)
C19 C25 1.521(4)
C20 C21 1.398(3)
C20 H20 0.9500
C21 C28 1.514(4)
C22 C23 1.517(4)
C22 C24 1.533(4)
C22 H22 1.0000
C23 H23A 0.9800
C23 H23B 0.9800
C23 H23C 0.9800
C24 H24A 0.9800
C24 H24B 0.9800
C24 H24C 0.9800
C25 C26A 1.453(7)
C25 C27B 1.440(8)
C25 C27A 1.474(6)
C25 C26B 1.461(8)
C25 H25A 1.0000
C25 H25B 1.0000
C26A H26A 0.9800
C26A H26B 0.9800
C26A H26C 0.9800
C27A H27A 0.9800
C27A H27B 0.9800
C27A H27C 0.9800
C26B H26D 0.9800
C26B H26E 0.9800
C26B H26F 0.9800
C27B H27D 0.9800
C27B H27E 0.9800
C27B H27F 0.9800
C28 C29 1.530(4)
C28 C30 1.531(4)
C28 H28 1.0000
C29 H29A 0.9800
C29 H29B 0.9800
C29 H29C 0.9800
C30 H30A 0.9800
C30 H30B 0.9800
C30 H30C 0.9800
C31 C32 1.409(4)
C31 C36 1.421(4)
C32 C33 1.391(4)
C32 C37 1.524(4)
C33 C34 1.383(4)
C33 H33 0.9500
C34 C35 1.376(4)
C34 C40 1.524(4)
C35 C36 1.388(4)
C35 H35 0.9500
C36 C43 1.514(4)
C37 C39 1.529(4)
C37 C38 1.532(4)
C37 H37 1.0000
C38 H38A 0.9800
C38 H38B 0.9800
C38 H38C 0.9800
C39 H39A 0.9800
C39 H39B 0.9800
C39 H39C 0.9800
C40 C41 1.477(6)
C40 C42B 1.479(10)
C40 C42A 1.483(5)
C40 H40A 1.0000
C40 H40B 1.0000
C41 H41A 0.9800
C41 H41B 0.9800
C41 H41C 0.9800
C42A H42A 0.9800
C42A H42B 0.9800
C42A H42C 0.9800
C42B H42D 0.9800
C42B H42E 0.9800
C42B H42F 0.9800
C43 C45B 1.486(8)
C43 C44 1.508(4)
C43 C45A 1.523(7)
C43 H43A 1.0000
C43 H43B 1.0000
C44 H44A 0.9800
C44 H44B 0.9800
C44 H44C 0.9800
C45A H45A 0.9800
C45A H45B 0.9800
C45A H45C 0.9800
C45B H45D 0.9800
C45B H45E 0.9800
C45B H45F 0.9800
C46 C47 1.410(3)
C46 C51 1.416(3)
C47 C48 1.397(4)
C47 C52 1.513(4)
C48 C49 1.377(4)
C48 H48 0.9500
C49 C50 1.366(5)
C49 C55 1.526(4)
C50 C51 1.395(4)
C50 H50 0.9500
C51 C58 1.519(4)
C52 C53 1.523(4)
C52 C54 1.538(4)
C52 H52 1.0000
C53 H53A 0.9800
C53 H53B 0.9800
C53 H53C 0.9800
C54 H54A 0.9800
C54 H54B 0.9800
C54 H54C 0.9800
C55 C57A 1.444(9)
C55 C56 1.457(5)
C55 C57B 1.496(7)
C55 H55A 1.0000
C55 H55B 1.0000
C56 H56A 0.9800
C56 H56B 0.9800
C56 H56C 0.9800
C57A H57A 0.9800
C57A H57B 0.9800
C57A H57C 0.9800
C57B H57D 0.9800
C57B H57E 0.9800
C57B H57F 0.9800
C58 C59 1.528(4)
C58 C60 1.533(4)
C58 H58 1.0000
C59 H59A 0.9800
C59 H59B 0.9800
C59 H59C 0.9800
C60 H60A 0.9800
C60 H60B 0.9800
C60 H60C 0.9800
C61 C66 1.411(4)
C61 C62 1.417(4)
C62 C63 1.402(4)
C62 C67 1.521(4)
C63 C64 1.379(5)
C63 H63 0.9500
C64 C65 1.365(5)
C64 C70 1.529(5)
C65 C66 1.393(4)
C65 H65 0.9500
C66 C73 1.516(4)
C67 C69 1.522(4)
C67 C68 1.536(4)
C67 H67 1.0000
C68 H68A 0.9800
C68 H68B 0.9800
C68 H68C 0.9800
C69 H69A 0.9800
C69 H69B 0.9800
C69 H69C 0.9800
C70 C72B 1.441(7)
C70 C72A 1.456(7)
C70 C71B 1.461(8)
C70 C71A 1.469(6)
C70 H70A 1.0000
C70 H70B 1.0000
C71A H71A 0.9800
C71A H71B 0.9800
C71A H71C 0.9800
C72A H72A 0.9800
C72A H72B 0.9800
C72A H72C 0.9800
C71B H71D 0.9800
C71B H71E 0.9800
C71B H71F 0.9800
C72B H72D 0.9800
C72B H72E 0.9800
C72B H72F 0.9800
C73 C75 1.530(4)
C73 C74 1.534(4)
C73 H73 1.0000
C74 H74A 0.9800
C74 H74B 0.9800
C74 H74C 0.9800
C75 H75A 0.9800
C75 H75B 0.9800
C75 H75C 0.9800
Li1 O2 1.948(6)
Li1 O3 1.952(6)
Li1 O1 1.972(6)
O1 C76A 1.436(7)
O1 C79B 1.436(7)
O1 C79A 1.444(7)
O1 C76B 1.446(7)
C76A C77A 1.546(9)
C76A H76A 0.9900
C76A H76B 0.9900
C77A C78A 1.597(9)
C77A H77A 0.9900
C77A H77B 0.9900
C78A C79A 1.572(9)
C78A H78A 0.9900
C78A H78B 0.9900
C79A H79A 0.9900
C79A H79B 0.9900
C76B C77B 1.542(9)
C76B H76C 0.9900
C76B H76D 0.9900
C77B C78B 1.597(9)
C77B H77C 0.9900
C77B H77D 0.9900
C78B C79B 1.560(9)
C78B H78C 0.9900
C78B H78D 0.9900
C79B H79C 0.9900
C79B H79D 0.9900
O2 C83 1.410(4)
O2 C80 1.448(4)
C80 C81 1.499(5)
C80 H80A 0.9900
C80 H80B 0.9900
C81 C82 1.491(6)
C81 H81A 0.9900
C81 H81B 0.9900
C82 C83 1.449(6)
C82 H82A 0.9900
C82 H82B 0.9900
C83 H83A 0.9900
C83 H83B 0.9900
O3 C87 1.414(4)
O3 C84 1.428(4)
C84 C85 1.494(5)
C84 H84A 0.9900
C84 H84B 0.9900
C85 C86 1.479(5)
C85 H85A 0.9900
C85 H85B 0.9900
C86 C87 1.489(5)
C86 H86A 0.9900
C86 H86B 0.9900
C87 H87A 0.9900
C87 H87B 0.9900
